data_2213407
loop_
_publ_author_name
'Min-Hui Cao'

_publ_section_title
3-Methyl-1-phenylbenzothieno[3,2-<i>d</i>]imidazo[1,2-<i>a</i>]pyrimidine-2,5(1<i>H</i>,3<i>H</i>)-dione
_journal_coeditor_code HK2230
_journal_issue 5
_journal_name_full 'Acta Crystallographica Section E'
_journal_page_first o2660
_journal_page_last o2660
_journal_paper_doi 10.1107/S1600536807017576
_journal_volume 63
_journal_year 2007
_chemical_formula_iupac 'C19 H13 N3 O2 S'
_chemical_formula_moiety 'C19 H13 N3 O2 S'
_chemical_formula_sum 'C19 H13 N3 O2 S'
_chemical_formula_weight 347.38
_chemical_name_systematic
;
3-Methyl-1-phenylbenzothieno[3,2-d]imidazo[1,2-a]pyrimidine-2,5(1H,3H)-dione
;
_space_group_IT_number 61
_symmetry_cell_setting orthorhombic
_symmetry_space_group_name_Hall '-P 2ac 2ab'
_symmetry_space_group_name_H-M 'P b c a'
_atom_sites_solution_hydrogens geom
_atom_sites_solution_primary direct
_atom_sites_solution_secondary difmap
_audit_creation_method SHELXL-97
_cell_angle_alpha 90.00
_cell_angle_beta 90.00
_cell_angle_gamma 90.00
_cell_formula_units_Z 8
_cell_length_a 12.6184(18)
_cell_length_b 11.0787(16)
_cell_length_c 23.074(3)
_cell_measurement_reflns_used 3753
_cell_measurement_temperature 292(2)
_cell_measurement_theta_max 22.78
_cell_measurement_theta_min 2.39
_cell_volume 3225.6(8)
_computing_cell_refinement 'SAINT (Bruker, 2001)'
_computing_data_collection 'SMART (Bruker, 2001)'
_computing_data_reduction SAINT
_computing_molecular_graphics 'PLATON (Spek, 2003)'
_computing_publication_material 'SHELXTL (Bruker, 2001)'
_computing_structure_refinement 'SHELXL97 (Sheldrick, 1997)'
_computing_structure_solution 'SHELXS97 (Sheldrick, 1997)'
_diffrn_ambient_temperature 292(2)
_diffrn_measured_fraction_theta_full 0.987
_diffrn_measured_fraction_theta_max 0.987
_diffrn_measurement_device_type 'Bruker SMART 4K CCD area-detector'
_diffrn_measurement_method '\f and \w'
_diffrn_radiation_monochromator graphite
_diffrn_radiation_source 'fine-focus sealed tube'
_diffrn_radiation_type MoK\a
_diffrn_radiation_wavelength 0.71073
_diffrn_reflns_av_R_equivalents 0.1085
_diffrn_reflns_av_sigmaI/netI 0.0631
_diffrn_reflns_limit_h_max 12
_diffrn_reflns_limit_h_min -16
_diffrn_reflns_limit_k_max 14
_diffrn_reflns_limit_k_min -14
_diffrn_reflns_limit_l_max 27
_diffrn_reflns_limit_l_min -29
_diffrn_reflns_number 19405
_diffrn_reflns_theta_full 28.00
_diffrn_reflns_theta_max 28.00
_diffrn_reflns_theta_min 1.77
_diffrn_standards_number 0
_exptl_absorpt_coefficient_mu 0.219
_exptl_absorpt_correction_T_max 0.9784
_exptl_absorpt_correction_T_min 0.9575
_exptl_absorpt_correction_type none
_exptl_absorpt_process_details '(SADABS; Sheldrick, 1996)'
_exptl_crystal_colour colorless
_exptl_crystal_density_diffrn 1.431
_exptl_crystal_density_method 'not measured'
_exptl_crystal_description block
_exptl_crystal_F_000 1440
_exptl_crystal_size_max 0.20
_exptl_crystal_size_mid 0.20
_exptl_crystal_size_min 0.10
_refine_diff_density_max 0.296
_refine_diff_density_min -0.214
_refine_ls_extinction_method none
_refine_ls_goodness_of_fit_ref 0.923
_refine_ls_hydrogen_treatment constr
_refine_ls_matrix_type full
_refine_ls_number_parameters 227
_refine_ls_number_reflns 3847
_refine_ls_number_restraints 0
_refine_ls_restrained_S_all 0.923
_refine_ls_R_factor_all 0.0768
_refine_ls_R_factor_gt 0.0496
_refine_ls_shift/su_max 0.002
_refine_ls_shift/su_mean 0.000
_refine_ls_structure_factor_coef Fsqd
_refine_ls_weighting_details 'calc w=1/[\s^2^(Fo^2^)+(0.0558P)^2^] where P=(Fo^2^+2Fc^2^)/3'
_refine_ls_weighting_scheme calc
_refine_ls_wR_factor_gt 0.1069
_refine_ls_wR_factor_ref 0.1149
_reflns_number_gt 2529
_reflns_number_total 3847
_reflns_threshold_expression I>2\s(I)
_cod_data_source_file hk2230.cif
_cod_data_source_block I
_cod_original_cell_volume 3225.7(8)
_cod_database_code 2213407
_cod_database_fobs_code 2213407

loop_
_symmetry_equiv_pos_as_xyz
'x, y, z'
'-x+1/2, -y, z+1/2'
'-x, y+1/2, -z+1/2'
'x+1/2, -y+1/2, -z'
'-x, -y, -z'
'x-1/2, y, -z-1/2'
'x, -y-1/2, z-1/2'
'-x-1/2, y-1/2, z'

loop_
_atom_site_type_symbol
_atom_site_label
_atom_site_fract_x
_atom_site_fract_y
_atom_site_fract_z
_atom_site_U_iso_or_equiv
_atom_site_adp_type
_atom_site_calc_flag
_atom_site_refinement_flags
_atom_site_occupancy
C C1 0.43864(12) 0.97800(15) 0.59301(7) 0.0371(4) Uani d . 1
C C2 0.37664(13) 0.87999(17) 0.60996(8) 0.0438(4) Uani d . 1
H H2 0.4039 0.8215 0.6347 0.053 Uiso calc R 1
C C3 0.27466(14) 0.87107(18) 0.58957(8) 0.0518(5) Uani d . 1
H H3 0.2330 0.8055 0.6003 0.062 Uiso calc R 1
C C4 0.23303(15) 0.9589(2) 0.55310(8) 0.0549(5) Uani d . 1
H H4 0.1637 0.9511 0.5400 0.066 Uiso calc R 1
C C5 0.29153(15) 1.0568(2) 0.53598(8) 0.0535(5) Uani d . 1
H H5 0.2628 1.1151 0.5116 0.064 Uiso calc R 1
C C6 0.39535(14) 1.06644(16) 0.55618(7) 0.0422(4) Uani d . 1
C C7 0.54732(13) 1.00455(15) 0.60685(7) 0.0362(4) Uani d . 1
C C8 0.58174(14) 1.10884(15) 0.58091(7) 0.0409(4) Uani d . 1
C C9 0.68825(15) 1.15173(16) 0.58730(8) 0.0441(4) Uani d . 1
C C10 0.70455(13) 0.97290(15) 0.64790(7) 0.0371(4) Uani d . 1
C C11 0.87532(14) 0.98872(18) 0.68008(9) 0.0472(5) Uani d . 1
C C12 0.85911(13) 1.08834(17) 0.63630(8) 0.0470(5) Uani d . 1
H H12 0.8682 1.1672 0.6549 0.056 Uiso calc R 1
C C13 0.93537(16) 1.0761(2) 0.58549(10) 0.0740(7) Uani d . 1
H H13A 0.9255 0.9990 0.5673 0.111 Uiso calc R 1
H H13B 1.0069 1.0827 0.5992 0.111 Uiso calc R 1
H H13C 0.9217 1.1390 0.5579 0.111 Uiso calc R 1
C C14 0.76691(13) 0.82173(14) 0.72199(7) 0.0378(4) Uani d . 1
C C15 0.84826(14) 0.73933(17) 0.72829(9) 0.0472(5) Uani d . 1
H H15 0.9104 0.7479 0.7070 0.057 Uiso calc R 1
C C16 0.83663(16) 0.64405(18) 0.76645(10) 0.0560(5) Uani d . 1
H H16 0.8919 0.5895 0.7715 0.067 Uiso calc R 1
C C17 0.74425(18) 0.62940(18) 0.79685(9) 0.0576(5) Uani d . 1
H H17 0.7363 0.5643 0.8219 0.069 Uiso calc R 1
C C18 0.66351(16) 0.71136(19) 0.79017(9) 0.0535(5) Uani d . 1
H H18 0.6008 0.7013 0.8108 0.064 Uiso calc R 1
C C19 0.67441(13) 0.80874(16) 0.75303(8) 0.0432(4) Uani d . 1
H H19 0.6199 0.8647 0.7491 0.052 Uiso calc R 1
N N1 0.60876(10) 0.93359(12) 0.64293(6) 0.0368(3) Uani d . 1
N N2 0.74802(10) 1.07041(12) 0.62043(6) 0.0403(4) Uani d . 1
N N3 0.78190(10) 0.92229(12) 0.68350(6) 0.0393(4) Uani d . 1
O O1 0.72739(11) 1.24438(12) 0.56814(6) 0.0616(4) Uani d . 1
O O2 0.95559(11) 0.96797(14) 0.70621(7) 0.0704(5) Uani d . 1
S S1 0.48557(4) 1.18039(5) 0.53977(2) 0.05129(17) Uani d . 1

loop_
_atom_site_aniso_label
_atom_site_aniso_U_11
_atom_site_aniso_U_22
_atom_site_aniso_U_33
_atom_site_aniso_U_12
_atom_site_aniso_U_13
_atom_site_aniso_U_23
C1 0.0397(10) 0.0392(10) 0.0324(9) 0.0063(8) -0.0013(7) -0.0013(7)
C2 0.0434(10) 0.0456(11) 0.0423(10) 0.0043(8) -0.0025(8) 0.0016(8)
C3 0.0467(11) 0.0583(13) 0.0504(12) -0.0060(10) -0.0037(9) -0.0042(10)
C4 0.0433(11) 0.0738(15) 0.0477(12) 0.0029(10) -0.0129(9) -0.0055(10)
C5 0.0558(13) 0.0639(14) 0.0407(11) 0.0191(11) -0.0120(9) -0.0010(9)
C6 0.0481(11) 0.0449(11) 0.0337(10) 0.0081(8) -0.0039(8) -0.0015(8)
C7 0.0408(10) 0.0349(10) 0.0329(9) 0.0041(7) 0.0004(7) 0.0000(7)
C8 0.0478(11) 0.0387(10) 0.0363(10) 0.0037(8) 0.0004(8) 0.0038(8)
C9 0.0546(11) 0.0406(11) 0.0369(10) -0.0025(9) 0.0039(9) 0.0036(8)
C10 0.0380(10) 0.0369(10) 0.0365(9) 0.0027(8) 0.0029(8) -0.0006(8)
C11 0.0369(10) 0.0537(12) 0.0509(12) -0.0030(9) -0.0025(9) -0.0032(9)
C12 0.0411(11) 0.0496(12) 0.0502(12) -0.0097(8) 0.0000(8) -0.0008(9)
C13 0.0514(13) 0.1027(19) 0.0680(15) -0.0104(12) 0.0124(11) 0.0078(14)
C14 0.0374(10) 0.0348(10) 0.0414(10) 0.0019(8) -0.0076(8) -0.0007(8)
C15 0.0403(10) 0.0466(12) 0.0546(12) 0.0064(8) -0.0088(9) -0.0059(9)
C16 0.0588(13) 0.0429(12) 0.0662(14) 0.0134(10) -0.0237(11) -0.0006(10)
C17 0.0705(14) 0.0451(12) 0.0572(13) -0.0027(11) -0.0145(11) 0.0146(10)
C18 0.0548(12) 0.0558(13) 0.0501(12) -0.0011(10) -0.0009(9) 0.0097(10)
C19 0.0417(11) 0.0431(11) 0.0448(11) 0.0068(8) -0.0035(8) 0.0035(8)
N1 0.0325(8) 0.0378(8) 0.0402(8) 0.0024(6) -0.0016(6) 0.0051(6)
N2 0.0391(8) 0.0411(9) 0.0406(8) -0.0046(6) 0.0014(6) 0.0048(7)
N3 0.0326(8) 0.0422(9) 0.0432(8) 0.0002(6) -0.0050(6) 0.0043(7)
O1 0.0727(10) 0.0515(9) 0.0606(9) -0.0163(7) -0.0034(7) 0.0190(7)
O2 0.0430(8) 0.0753(11) 0.0928(12) -0.0110(7) -0.0214(8) 0.0140(9)
S1 0.0614(3) 0.0464(3) 0.0461(3) 0.0063(2) -0.0065(2) 0.0134(2)

loop_
_atom_type_symbol
_atom_type_description
_atom_type_scat_dispersion_real
_atom_type_scat_dispersion_imag
_atom_type_scat_source
C C 0.0033 0.0016 'International Tables Vol C Tables 4.2.6.8 and 6.1.1.4'
H H 0.0000 0.0000 'International Tables Vol C Tables 4.2.6.8 and 6.1.1.4'
N N 0.0061 0.0033 'International Tables Vol C Tables 4.2.6.8 and 6.1.1.4'
O O 0.0106 0.0060 'International Tables Vol C Tables 4.2.6.8 and 6.1.1.4'
S S 0.1246 0.1234 'International Tables Vol C Tables 4.2.6.8 and 6.1.1.4'

loop_
_geom_angle_atom_site_label_1
_geom_angle_atom_site_label_2
_geom_angle_atom_site_label_3
_geom_angle
C2 C1 C6 119.59(15)
C2 C1 C7 129.19(16)
C6 C1 C7 111.21(15)
C3 C2 C1 119.05(17)
C3 C2 H2 120.5
C1 C2 H2 120.5
C2 C3 C4 120.73(18)
C2 C3 H3 119.6
C4 C3 H3 119.6
C5 C4 C3 121.69(18)
C5 C4 H4 119.2
C3 C4 H4 119.2
C4 C5 C6 118.05(18)
C4 C5 H5 121.0
C6 C5 H5 121.0
C5 C6 C1 120.88(18)
C5 C6 S1 126.64(15)
C1 C6 S1 112.47(13)
C8 C7 N1 124.34(16)
C8 C7 C1 112.15(15)
N1 C7 C1 123.50(15)
C7 C8 C9 122.08(16)
C7 C8 S1 113.75(14)
C9 C8 S1 124.16(13)
O1 C9 N2 121.32(18)
O1 C9 C8 128.33(17)
N2 C9 C8 110.34(15)
N1 C10 N2 126.98(15)
N1 C10 N3 124.95(15)
N2 C10 N3 108.07(14)
O2 C11 N3 125.77(18)
O2 C11 C12 126.16(17)
N3 C11 C12 108.04(15)
N2 C12 C11 101.42(14)
N2 C12 C13 113.64(16)
C11 C12 C13 111.38(17)
N2 C12 H12 110.0
C11 C12 H12 110.0
C13 C12 H12 110.0
C12 C13 H13A 109.5
C12 C13 H13B 109.5
H13A C13 H13B 109.5
C12 C13 H13C 109.5
H13A C13 H13C 109.5
H13B C13 H13C 109.5
C19 C14 C15 120.41(17)
C19 C14 N3 120.93(15)
C15 C14 N3 118.65(16)
C14 C15 C16 119.52(19)
C14 C15 H15 120.2
C16 C15 H15 120.2
C17 C16 C15 120.46(18)
C17 C16 H16 119.8
C15 C16 H16 119.8
C16 C17 C18 119.70(18)
C16 C17 H17 120.2
C18 C17 H17 120.2
C17 C18 C19 120.73(19)
C17 C18 H18 119.6
C19 C18 H18 119.6
C14 C19 C18 119.18(17)
C14 C19 H19 120.4
C18 C19 H19 120.4
C10 N1 C7 112.77(14)
C10 N2 C9 123.00(15)
C10 N2 C12 112.08(14)
C9 N2 C12 124.40(14)
C11 N3 C10 110.30(14)
C11 N3 C14 123.81(14)
C10 N3 C14 125.73(14)
C8 S1 C6 90.41(9)

loop_
_geom_bond_atom_site_label_1
_geom_bond_atom_site_label_2
_geom_bond_distance
C1 C2 1.394(2)
C1 C6 1.407(2)
C1 C7 1.439(2)
C2 C3 1.374(2)
C2 H2 0.9300
C3 C4 1.390(3)
C3 H3 0.9300
C4 C5 1.370(3)
C4 H4 0.9300
C5 C6 1.395(2)
C5 H5 0.9300
C6 S1 1.7416(19)
C7 C8 1.372(2)
C7 N1 1.383(2)
C8 C9 1.433(3)
C8 S1 1.7326(17)
C9 O1 1.222(2)
C9 N2 1.402(2)
C10 N1 1.2898(19)
C10 N2 1.367(2)
C10 N3 1.394(2)
C11 O2 1.201(2)
C11 N3 1.392(2)
C11 C12 1.510(3)
C12 N2 1.462(2)
C12 C13 1.523(3)
C12 H12 0.9800
C13 H13A 0.9600
C13 H13B 0.9600
C13 H13C 0.9600
C14 C19 1.377(2)
C14 C15 1.381(2)
C14 N3 1.437(2)
C15 C16 1.382(3)
C15 H15 0.9300
C16 C17 1.370(3)
C16 H16 0.9300
C17 C18 1.373(3)
C17 H17 0.9300
C18 C19 1.385(3)
C18 H18 0.9300
C19 H19 0.9300

loop_
_geom_hbond_atom_site_label_D
_geom_hbond_atom_site_label_H
_geom_hbond_atom_site_label_A
_geom_hbond_site_symmetry_A
_geom_hbond_distance_DH
_geom_hbond_distance_HA
_geom_hbond_distance_DA
_geom_hbond_angle_DHA
C19 H19 O2 6_557 0.93 2.58 3.409(2) 148.2
C16 H16 O2 3_746 0.93 2.40 3.328(2) 172.2
C5 H5 O1 4_476 0.93 2.45 3.358(2) 165.1

loop_
_geom_torsion_atom_site_label_1
_geom_torsion_atom_site_label_2
_geom_torsion_atom_site_label_3
_geom_torsion_atom_site_label_4
_geom_torsion
_geom_torsion_publ_flag
C6 C1 C2 C3 0.9(3) ?
C7 C1 C2 C3 -177.67(17) ?
C1 C2 C3 C4 -0.7(3) ?
C2 C3 C4 C5 0.3(3) ?
C3 C4 C5 C6 0.1(3) ?
C4 C5 C6 C1 0.1(3) ?
C4 C5 C6 S1 178.95(15) ?
C2 C1 C6 C5 -0.6(3) ?
C7 C1 C6 C5 178.24(15) ?
C2 C1 C6 S1 -179.58(13) ?
C7 C1 C6 S1 -0.77(18) ?
C2 C1 C7 C8 178.66(17) ?
C6 C1 C7 C8 0.0(2) ?
C2 C1 C7 N1 -2.3(3) ?
C6 C1 C7 N1 179.04(15) ?
N1 C7 C8 C9 2.6(3) yes
C1 C7 C8 C9 -178.41(15) ?
N1 C7 C8 S1 -178.25(13) ?
C1 C7 C8 S1 0.78(19) ?
C7 C8 C9 O1 -177.43(18) ?
S1 C8 C9 O1 3.5(3) ?
C7 C8 C9 N2 2.5(2) yes
S1 C8 C9 N2 -176.57(13) ?
O2 C11 C12 N2 -179.01(19) ?
N3 C11 C12 N2 2.98(18) ?
O2 C11 C12 C13 59.8(3) ?
N3 C11 C12 C13 -118.24(18) ?
C19 C14 C15 C16 -0.6(3) ?
N3 C14 C15 C16 178.01(16) ?
C14 C15 C16 C17 1.6(3) ?
C15 C16 C17 C18 -1.3(3) ?
C16 C17 C18 C19 0.0(3) ?
C15 C14 C19 C18 -0.7(3) ?
N3 C14 C19 C18 -179.25(16) ?
C17 C18 C19 C14 1.0(3) ?
N2 C10 N1 C7 -2.4(2) yes
N3 C10 N1 C7 176.89(15) ?
C8 C7 N1 C10 -2.8(2) yes
C1 C7 N1 C10 178.25(15) ?
N1 C10 N2 C9 8.1(3) yes
N3 C10 N2 C9 -171.26(15) ?
N1 C10 N2 C12 -179.83(16) ?
N3 C10 N2 C12 0.81(19) ?
O1 C9 N2 C10 172.59(16) ?
C8 C9 N2 C10 -7.4(2) yes
O1 C9 N2 C12 1.5(3) ?
C8 C9 N2 C12 -178.46(15) ?
C11 C12 N2 C10 -2.32(18) ?
C13 C12 N2 C10 117.31(18) ?
C11 C12 N2 C9 169.62(16) ?
C13 C12 N2 C9 -70.7(2) ?
O2 C11 N3 C10 179.24(19) ?
C12 C11 N3 C10 -2.7(2) ?
O2 C11 N3 C14 3.6(3) ?
C12 C11 N3 C14 -178.36(15) ?
N1 C10 N3 C11 -178.10(16) ?
N2 C10 N3 C11 1.27(19) ?
N1 C10 N3 C14 -2.6(3) ?
N2 C10 N3 C14 176.78(14) ?
C19 C14 N3 C11 136.45(18) ?
C15 C14 N3 C11 -42.1(2) ?
C19 C14 N3 C10 -38.5(2) ?
C15 C14 N3 C10 142.93(17) ?
C7 C8 S1 C6 -1.03(14) ?
C9 C8 S1 C6 178.14(16) ?
C5 C6 S1 C8 -177.92(17) ?
C1 C6 S1 C8 1.01(14) ?
